data_2014473
loop_
_publ_author_name
'Fukunaga, Takeo'
'Kashino, Setsuo'
'Ishida, Hiroyuki'

_publ_section_title
;
 2-Pyridone--tartronic acid (1/1), 3-hydroxypyridinium hydrogen tartronate
 and 4-hydroxypyridinium hydrogen tartronate
;
_journal_coden_ASTM ACSCEE
_journal_issue 10
_journal_name_full
;
 Acta Crystallographica, Section C: Crystal Structure Communications
;
_journal_page_first o717
_journal_page_last o722
_journal_paper_doi 10.1107/s0108270104019201
_journal_volume 60
_journal_year 2004
_chemical_formula_iupac 'C5 H5 N O , C3 H4 O5'
_chemical_formula_moiety 'C5 H5 N O , C3 H4 O5'
_chemical_formula_sum 'C8 H9 N O6'
_chemical_formula_weight 215.16
_space_group_IT_number 2
_space_group_name_Hall '-P 1'
_space_group_name_H-M_alt 'P -1'
_symmetry_cell_setting triclinic
_symmetry_space_group_name_Hall '-P 1'
_symmetry_space_group_name_H-M 'P -1'
_cell_angle_alpha 74.61(5)
_cell_angle_beta 80.94(6)
_cell_angle_gamma 70.95(5)
_cell_formula_units_Z 2
_cell_length_a 5.879(4)
_cell_length_b 6.859(4)
_cell_length_c 12.588(8)
_cell_measurement_temperature 296
_cell_volume 461.2(5)
_diffrn_ambient_temperature 296
_exptl_crystal_density_diffrn 1.549
_cod_database_code 2014473

loop_
_symmetry_equiv_pos_as_xyz
'  +x,  +y,  +z'
'  -x,  -y,  -z'

loop_
_atom_site_label
_atom_site_fract_x
_atom_site_fract_y
_atom_site_fract_z
_atom_site_U_iso_or_equiv
_atom_site_adp_type
_atom_site_calc_flag
_atom_site_refinement_flags
_atom_site_occupancy
_atom_site_disorder_assembly
_atom_site_disorder_group
_atom_site_type_symbol
O1 0.5760(4) 0.2370(4) 0.44393(17) 0.0441(6) Uani d . 1 . . O
O2 0.4022(4) 0.7641(4) 0.01997(18) 0.0366(6) Uani d . 1 . . O
O3 0.8635(4) 0.7274(4) -0.05312(16) 0.0403(6) Uani d . 1 . . O
O4 0.9596(4) 0.7379(4) 0.10989(19) 0.0426(7) Uani d . 1 . . O
O5 0.5145(4) 0.3892(4) 0.17429(18) 0.0455(7) Uani d . 1 . . O
O6 0.6360(5) 0.5405(4) 0.28236(19) 0.0421(6) Uani d . 1 . . O
N1 0.6855(5) 0.0014(4) 0.6052(2) 0.0349(6) Uani d . 1 . . N
C2 0.6995(6) 0.1784(5) 0.5281(2) 0.0331(7) Uani d . 1 . . C
C3 0.8526(6) 0.2838(6) 0.5480(3) 0.0422(8) Uani d . 1 . . C
C4 0.9782(7) 0.2080(6) 0.6388(3) 0.0477(9) Uani d . 1 . . C
C5 0.9599(6) 0.0227(6) 0.7161(3) 0.0414(8) Uani d . 1 . . C
C6 0.8131(6) -0.0764(6) 0.6969(2) 0.0392(8) Uani d . 1 . . C
C7 0.5646(5) 0.7342(5) 0.0989(2) 0.0282(6) Uani d . 1 . . C
C8 0.8142(5) 0.7321(5) 0.0429(2) 0.0274(6) Uani d . 1 . . C
C9 0.5710(5) 0.5335(5) 0.1894(2) 0.0310(7) Uani d . 1 . . C
H1 0.586(5) -0.074(5) 0.590(3) 0.033(8) Uiso d . 1 . . H
H2 0.867 0.407 0.498 0.051 Uiso calc R 1 . . H
H3 1.079 0.280 0.650 0.057 Uiso calc R 1 . . H
H4 1.047 -0.030 0.779 0.050 Uiso calc R 1 . . H
H5 0.798 -0.200 0.747 0.047 Uiso calc R 1 . . H
H6 0.505 0.855 0.134 0.034 Uiso calc R 1 . . H
H7 0.477(7) 0.712(6) -0.042(3) 0.058(12) Uiso d . 1 . . H
H8 1.081(7) 0.733(6) 0.077(3) 0.054(13) Uiso d . 1 . . H
H9 0.614(9) 0.444(8) 0.330(4) 0.083(16) Uiso d . 1 . . H

loop_
_atom_site_aniso_label
_atom_site_aniso_U_11
_atom_site_aniso_U_22
_atom_site_aniso_U_33
_atom_site_aniso_U_12
_atom_site_aniso_U_13
_atom_site_aniso_U_23
O1 0.0575(15) 0.0457(15) 0.0328(12) -0.0280(13) -0.0139(10) 0.0069(11)
O2 0.0284(11) 0.0495(15) 0.0319(11) -0.0128(11) -0.0086(9) -0.0038(11)
O3 0.0419(13) 0.0536(15) 0.0254(11) -0.0181(12) -0.0009(9) -0.0055(10)
O4 0.0300(13) 0.0721(19) 0.0351(12) -0.0244(13) -0.0032(10) -0.0158(12)
O5 0.0609(16) 0.0472(15) 0.0382(12) -0.0334(13) -0.0081(11) -0.0024(11)
O6 0.0614(16) 0.0451(15) 0.0274(11) -0.0306(13) -0.0129(10) 0.0029(11)
N1 0.0461(16) 0.0363(15) 0.0277(12) -0.0233(13) -0.0080(11) 0.0007(11)
C2 0.0380(17) 0.0341(18) 0.0273(14) -0.0152(14) -0.0010(12) -0.0028(13)
C3 0.055(2) 0.042(2) 0.0351(17) -0.0297(18) -0.0065(15) 0.0029(15)
C4 0.054(2) 0.056(2) 0.0438(19) -0.0329(19) -0.0122(16) -0.0036(17)
C5 0.049(2) 0.047(2) 0.0305(16) -0.0212(17) -0.0111(14) 0.0016(15)
C6 0.052(2) 0.0400(19) 0.0268(15) -0.0212(17) -0.0080(14) 0.0032(14)
C7 0.0263(14) 0.0325(16) 0.0263(13) -0.0126(13) -0.0062(11) -0.0004(12)
C8 0.0265(14) 0.0253(15) 0.0279(14) -0.0084(12) -0.0013(11) -0.0016(11)
C9 0.0272(15) 0.0387(18) 0.0299(15) -0.0166(14) -0.0008(12) -0.0049(13)

loop_
_geom_bond_atom_site_label_1
_geom_bond_atom_site_label_2
_geom_bond_site_symmetry_2
_geom_bond_distance
_geom_bond_publ_flag
O1 C2 . 1.279(7) yes
O2 C7 . 1.416(5) yes
O2 H7 . 0.92(4) no
O3 C8 . 1.204(3) yes
O4 C8 . 1.308(4) yes
O4 H8 . 0.76(4) no
O5 C9 . 1.208(7) yes
O6 C9 . 1.304(4) yes
O6 H9 . 0.79(5) no
N1 C2 . 1.355(4) no
N1 C6 . 1.365(8) no
N1 H1 . 0.97(3) no
C2 C3 . 1.409(10) ?
C3 C4 . 1.350(9) no
C3 H2 . 0.93 no
C4 C5 . 1.404(11) no
C4 H3 . 0.93 no
C5 C6 . 1.342(10) no
C5 H4 . 0.93 no
C6 H5 . 0.93 no
C7 C8 . 1.522(4) no
C7 C9 . 1.530(4) no
C7 H6 . 0.98 no

loop_
_cod_related_entry_id
_cod_related_entry_database
_cod_related_entry_code
1 ChemSpider 21107523
